data_7107264
loop_
_publ_author_name
'David Armstrong'
'Liam Balloch'
'James Crawford'
'Ben Fleming'
'Lorna Hogg'
'A.R. Kennedy'
'Jan Klett'
'Stuart Robertson'
'Samantha Orr'
'Charles T. O'Hara'

_publ_section_title
;
 Single electron transfer (SET) activity of the dialkyl-amido sodium
 zincate [(TMEDA)*Na(m-TMP)(m-tBu)Zn(tBu)] towards TEMPO and chalcone
;
_journal_name_full 'Chem. Commun.'
_journal_page_first 1541
_journal_paper_doi 10.1039/c1cc12869h
_journal_volume 48
_journal_year 2012
_chemical_formula_sum 'C68 H110 N6 Na2 O2 Zn2'
_chemical_formula_weight 1220.34
_chemical_name_systematic
;
?
;
_space_group_IT_number 2
_symmetry_cell_setting triclinic
_symmetry_space_group_name_Hall '-P 1'
_symmetry_space_group_name_H-M 'P -1'
_atom_sites_solution_hydrogens geom
_atom_sites_solution_primary direct
_atom_sites_solution_secondary difmap
_audit_creation_method SHELXL-97
_cell_angle_alpha 102.420(7)
_cell_angle_beta 105.102(6)
_cell_angle_gamma 91.831(6)
_cell_formula_units_Z 2
_cell_length_a 11.9774(7)
_cell_length_b 15.1883(13)
_cell_length_c 20.8913(16)
_cell_measurement_reflns_used 5807
_cell_measurement_temperature 123(2)
_cell_measurement_theta_max 28.1695
_cell_measurement_theta_min 2.8580
_cell_volume 3567.7(5)
_computing_structure_refinement 'SHELXL-97 (Sheldrick, 1997)'
_computing_structure_solution 'SHELXS-97 (Sheldrick, 1990)'
_diffrn_ambient_temperature 123(2)
_diffrn_measured_fraction_theta_full 0.998
_diffrn_measured_fraction_theta_max 0.998
_diffrn_measurement_device_type 'Oxford Diffraction Xcalibur E'
_diffrn_measurement_method 'omega scans'
_diffrn_radiation_monochromator graphite
_diffrn_radiation_source 'fine-focus sealed tube'
_diffrn_radiation_type MoK\a
_diffrn_radiation_wavelength 0.71073
_diffrn_reflns_av_R_equivalents 0.0917
_diffrn_reflns_av_sigmaI/netI 0.3100
_diffrn_reflns_limit_h_max 14
_diffrn_reflns_limit_h_min -14
_diffrn_reflns_limit_k_max 18
_diffrn_reflns_limit_k_min -18
_diffrn_reflns_limit_l_max 24
_diffrn_reflns_limit_l_min -24
_diffrn_reflns_number 31018
_diffrn_reflns_theta_full 25.00
_diffrn_reflns_theta_max 25.00
_diffrn_reflns_theta_min 2.86
_diffrn_standards_decay_% 0
_exptl_absorpt_coefficient_mu 0.728
_exptl_absorpt_correction_T_max 1.00000
_exptl_absorpt_correction_T_min 0.81246
_exptl_absorpt_correction_type multi-scan
_exptl_absorpt_process_details
;
CrysAlisPro, Oxford Diffraction Ltd.,
Version 1.171.33.66 (release 28-04-2010 CrysAlis171 .NET)
(compiled Apr 28 2010,14:27:37)
Empirical absorption correction using spherical harmonics,
implemented in SCALE3 ABSPACK scaling algorithm.
;
_exptl_crystal_colour yellow
_exptl_crystal_density_diffrn 1.136
_exptl_crystal_density_method 'not measured'
_exptl_crystal_description plate
_exptl_crystal_F_000 1316
_exptl_crystal_size_max 0.15
_exptl_crystal_size_mid 0.15
_exptl_crystal_size_min 0.05
_refine_diff_density_max 0.642
_refine_diff_density_min -0.637
_refine_diff_density_rms 0.067
_refine_ls_extinction_method none
_refine_ls_goodness_of_fit_ref 0.725
_refine_ls_hydrogen_treatment constr
_refine_ls_matrix_type full
_refine_ls_number_parameters 790
_refine_ls_number_reflns 12537
_refine_ls_number_restraints 270
_refine_ls_restrained_S_all 0.722
_refine_ls_R_factor_all 0.1577
_refine_ls_R_factor_gt 0.0575
_refine_ls_shift/su_max 0.001
_refine_ls_shift/su_mean 0.000
_refine_ls_structure_factor_coef Fsqd
_refine_ls_weighting_details 'calc w=1/[\s^2^(Fo^2^)+(0.0559P)^2^+0.0000P] where P=(Fo^2^+2Fc^2^)/3'
_refine_ls_weighting_scheme calc
_refine_ls_wR_factor_gt 0.1195
_refine_ls_wR_factor_ref 0.1323
_reflns_number_gt 4451
_reflns_number_total 12537
_reflns_threshold_expression I>2\s(I)
_cod_data_source_file c1cc12869h.txt
_cod_data_source_block jksam2
_cod_original_sg_symbol_H-M P-1
_cod_database_code 7107264

loop_
_symmetry_equiv_pos_as_xyz
'x, y, z'
'-x, -y, -z'

loop_
_atom_site_label
_atom_site_type_symbol
_atom_site_fract_x
_atom_site_fract_y
_atom_site_fract_z
_atom_site_U_iso_or_equiv
_atom_site_adp_type
_atom_site_occupancy
_atom_site_symmetry_multiplicity
_atom_site_calc_flag
_atom_site_refinement_flags
_atom_site_disorder_assembly
_atom_site_disorder_group
Zn1 Zn -0.94305(5) 0.50673(4) 0.81261(3) 0.02829(19) Uani 1 1 d . A .
Na1 Na -0.77422(14) 0.50977(13) 0.71912(10) 0.0346(5) Uani 1 1 d . . .
O1 O -0.9511(3) 0.5497(2) 0.72787(16) 0.0285(9) Uani 1 1 d . A .
C1 C -0.8896(4) 0.7600(3) 0.6864(3) 0.0373(15) Uani 1 1 d . . .
C2 C -0.9328(5) 0.7703(4) 0.6197(3) 0.0528(18) Uani 1 1 d . . .
H2A H -1.0142 0.7610 0.5994 0.063 Uiso 1 1 calc R . .
C3 C -0.8620(6) 0.7933(5) 0.5826(4) 0.071(2) Uani 1 1 d . . .
H3A H -0.8941 0.8004 0.5375 0.085 Uiso 1 1 calc R . .
C4 C -0.7456(7) 0.8057(5) 0.6111(5) 0.075(2) Uani 1 1 d . . .
H4A H -0.6956 0.8205 0.5856 0.090 Uiso 1 1 calc R . .
C5 C -0.7001(6) 0.7972(4) 0.6760(5) 0.066(2) Uani 1 1 d . . .
H5A H -0.6186 0.8077 0.6958 0.079 Uiso 1 1 calc R . .
C6 C -0.7709(5) 0.7734(4) 0.7135(3) 0.0509(18) Uani 1 1 d . . .
H6A H -0.7374 0.7663 0.7584 0.061 Uiso 1 1 calc R . .
C7 C -0.9693(4) 0.7405(3) 0.7278(3) 0.0321(14) Uani 1 1 d . . .
H7 H -0.9209 0.7220 0.7687 0.038 Uiso 1 1 calc R . .
C8 C -1.0591(4) 0.6639(4) 0.6889(2) 0.0300(14) Uani 1 1 d . A .
H8 H -1.1300 0.6776 0.6615 0.036 Uiso 1 1 calc R . .
C9 C -1.0460(4) 0.5775(4) 0.6903(3) 0.0276(14) Uani 1 1 d . . .
C10 C -1.1363(4) 0.5029(4) 0.6455(2) 0.0283(13) Uani 1 1 d . A .
C11 C -1.2506(5) 0.5163(4) 0.6162(3) 0.0408(15) Uani 1 1 d . . .
H11A H -1.2759 0.5751 0.6265 0.049 Uiso 1 1 calc R A .
C12 C -1.3286(5) 0.4463(5) 0.5725(3) 0.0487(17) Uani 1 1 d . A .
H12A H -1.4066 0.4574 0.5536 0.058 Uiso 1 1 calc R . .
C13 C -1.2945(6) 0.3618(5) 0.5562(3) 0.0581(19) Uani 1 1 d . . .
H13A H -1.3481 0.3141 0.5256 0.070 Uiso 1 1 calc R A .
C14 C -1.1814(6) 0.3457(4) 0.5846(3) 0.0569(19) Uani 1 1 d . A .
H14A H -1.1563 0.2870 0.5738 0.068 Uiso 1 1 calc R . .
C15 C -1.1061(5) 0.4157(4) 0.6283(3) 0.0448(16) Uani 1 1 d . . .
H15A H -1.0289 0.4037 0.6480 0.054 Uiso 1 1 calc R A .
C20 C -1.0730(4) 0.5232(4) 0.8574(3) 0.0321(14) Uani 1 1 d . . .
C21 C -1.0927(5) 0.4471(4) 0.8889(3) 0.066(2) Uani 1 1 d . A .
H21A H -1.1530 0.4603 0.9127 0.099 Uiso 1 1 calc R . .
H21B H -1.0203 0.4396 0.9216 0.099 Uiso 1 1 calc R . .
H21C H -1.1176 0.3911 0.8533 0.099 Uiso 1 1 calc R . .
C22 C -1.0412(5) 0.6072(4) 0.9155(3) 0.065(2) Uani 1 1 d . A .
H22A H -1.1046 0.6159 0.9372 0.097 Uiso 1 1 calc R . .
H22B H -1.0283 0.6601 0.8977 0.097 Uiso 1 1 calc R . .
H22C H -0.9701 0.5996 0.9492 0.097 Uiso 1 1 calc R . .
C23 C -1.1867(4) 0.5366(4) 0.8088(3) 0.0565(19) Uani 1 1 d . A .
H23A H -1.2463 0.5467 0.8334 0.085 Uiso 1 1 calc R . .
H23B H -1.2117 0.4824 0.7715 0.085 Uiso 1 1 calc R . .
H23C H -1.1755 0.5891 0.7902 0.085 Uiso 1 1 calc R . .
N1 N -0.7974(4) 0.4621(3) 0.5923(2) 0.0406(12) Uani 1 1 d . A .
C32 C -0.8608(4) 0.5368(4) 0.5728(3) 0.0523(18) Uani 1 1 d . . .
H32A H -0.9412 0.5277 0.5747 0.078 Uiso 1 1 calc R A .
H32B H -0.8602 0.5390 0.5264 0.078 Uiso 1 1 calc R . .
H32C H -0.8237 0.5938 0.6044 0.078 Uiso 1 1 calc R . .
C33 C -0.8628(5) 0.3790(4) 0.5488(3) 0.067(2) Uani 1 1 d . . .
H33A H -0.8713 0.3797 0.5010 0.101 Uiso 1 1 calc R A .
H33B H -0.9398 0.3742 0.5565 0.101 Uiso 1 1 calc R . .
H33C H -0.8215 0.3271 0.5595 0.101 Uiso 1 1 calc R . .
C30 C -0.6821(4) 0.4683(4) 0.5811(3) 0.0466(17) Uani 1 1 d . . .
H30A H -0.6906 0.4751 0.5340 0.056 Uiso 1 1 calc R A .
H30B H -0.6468 0.4110 0.5852 0.056 Uiso 1 1 calc R . .
C31 C -0.6015(5) 0.5457(4) 0.6300(3) 0.0512(17) Uani 1 1 d . A .
H31A H -0.5289 0.5495 0.6161 0.061 Uiso 1 1 calc R . .
H31B H -0.6380 0.6028 0.6267 0.061 Uiso 1 1 calc R . .
N2 N -0.5721(4) 0.5385(3) 0.7012(3) 0.0413(13) Uani 1 1 d . A .
C34 C -0.5053(5) 0.4605(4) 0.7096(3) 0.0562(18) Uani 1 1 d . . .
H34A H -0.5534 0.4046 0.6829 0.084 Uiso 1 1 calc R A .
H34B H -0.4820 0.4587 0.7578 0.084 Uiso 1 1 calc R . .
H34C H -0.4360 0.4660 0.6936 0.084 Uiso 1 1 calc R . .
C35 C -0.4991(5) 0.6204(4) 0.7439(3) 0.0605(19) Uani 1 1 d . . .
H35A H -0.4797 0.6168 0.7917 0.091 Uiso 1 1 calc R A .
H35B H -0.5412 0.6737 0.7384 0.091 Uiso 1 1 calc R . .
H35C H -0.4274 0.6253 0.7300 0.091 Uiso 1 1 calc R . .
N6 N -1.3343(4) 1.0731(3) 0.7017(2) 0.0469(13) Uani 1 1 d . . .
C90 C -1.2506(5) 1.1254(4) 0.6793(3) 0.0492(17) Uani 1 1 d . . .
C91 C -1.2426(6) 1.2266(4) 0.7146(3) 0.070(2) Uani 1 1 d . . .
H91A H -1.2048 1.2351 0.7639 0.083 Uiso 1 1 calc R . .
H91B H -1.1938 1.2620 0.6956 0.083 Uiso 1 1 calc R . .
C92 C -1.3608(6) 1.2613(5) 0.7047(4) 0.086(2) Uani 1 1 d . . .
H92A H -1.3936 1.2614 0.6561 0.104 Uiso 1 1 calc R . .
H92B H -1.3530 1.3245 0.7316 0.104 Uiso 1 1 calc R . .
C93 C -1.4433(6) 1.2036(5) 0.7268(4) 0.078(2) Uani 1 1 d . . .
H93A H -1.5214 1.2256 0.7161 0.094 Uiso 1 1 calc R . .
H93B H -1.4160 1.2106 0.7767 0.094 Uiso 1 1 calc R . .
C94 C -1.4525(5) 1.1033(5) 0.6918(4) 0.063(2) Uani 1 1 d . . .
C95 C -1.1322(5) 1.0916(4) 0.7045(3) 0.0620(19) Uani 1 1 d . . .
H95A H -1.1153 1.0952 0.7535 0.093 Uiso 1 1 calc R . .
H95B H -1.0723 1.1292 0.6958 0.093 Uiso 1 1 calc R . .
H95C H -1.1328 1.0286 0.6803 0.093 Uiso 1 1 calc R . .
C96 C -1.2753(5) 1.1122(4) 0.6014(3) 0.071(2) Uani 1 1 d . . .
H96A H -1.3426 1.1441 0.5844 0.106 Uiso 1 1 calc R . .
H96B H -1.2917 1.0475 0.5796 0.106 Uiso 1 1 calc R . .
H96C H -1.2074 1.1366 0.5907 0.106 Uiso 1 1 calc R . .
C97 C -1.5163(5) 1.0478(5) 0.7290(4) 0.076(2) Uani 1 1 d . . .
H97A H -1.4709 1.0579 0.7767 0.114 Uiso 1 1 d R . .
H97B H -1.5224 0.9833 0.7070 0.114 Uiso 1 1 d R . .
H97C H -1.5941 1.0672 0.7269 0.114 Uiso 1 1 d R . .
C98 C -1.5281(5) 1.0875(5) 0.6172(4) 0.093(3) Uani 1 1 d . . .
H98A H -1.4995 1.1304 0.5949 0.140 Uiso 1 1 calc R . .
H98B H -1.6089 1.0967 0.6168 0.140 Uiso 1 1 calc R . .
H98C H -1.5238 1.0255 0.5928 0.140 Uiso 1 1 calc R . .
N3 N -0.7842(3) 0.4669(3) 0.8264(2) 0.0313(11) Uani 1 1 d D A .
C40 C -0.7825(10) 0.3685(6) 0.8255(6) 0.043(2) Uani 0.720(5) 1 d PDU A 1
C41 C -0.7908(8) 0.3447(7) 0.8922(4) 0.053(2) Uani 0.720(5) 1 d PDU A 1
H41A H -0.7754 0.2807 0.8907 0.064 Uiso 0.720(5) 1 calc PR A 1
H41B H -0.8702 0.3519 0.8971 0.064 Uiso 0.720(5) 1 calc PR A 1
C42 C -0.6997(7) 0.4084(6) 0.9555(5) 0.072(2) Uani 0.720(5) 1 d PDU A 1
H42A H -0.7118 0.3972 0.9982 0.087 Uiso 0.720(5) 1 calc PR A 1
H42B H -0.6199 0.3946 0.9543 0.087 Uiso 0.720(5) 1 calc PR A 1
C43 C -0.7141(13) 0.5100(8) 0.9538(7) 0.052(2) Uani 0.720(5) 1 d PDU A 1
H43A H -0.7918 0.5250 0.9586 0.062 Uiso 0.720(5) 1 calc PR A 1
H43B H -0.6550 0.5494 0.9925 0.062 Uiso 0.720(5) 1 calc PR A 1
C44 C -0.7002(13) 0.5277(7) 0.8862(6) 0.0411(16) Uani 0.720(5) 1 d PDU A 1
C45 C -0.8857(8) 0.3199(9) 0.7667(5) 0.061(3) Uani 0.720(5) 1 d PDU A 1
H46A H -0.8815 0.3369 0.7246 0.092 Uiso 0.720(5) 1 calc PR A 1
H46B H -0.9583 0.3375 0.7769 0.092 Uiso 0.720(5) 1 calc PR A 1
H46C H -0.8835 0.2543 0.7608 0.092 Uiso 0.720(5) 1 calc PR A 1
C46 C -0.6748(8) 0.3275(8) 0.8100(7) 0.058(3) Uani 0.720(5) 1 d PDU A 1
H45D H -0.6683 0.3375 0.7662 0.086 Uiso 0.720(5) 1 calc PR A 1
H45E H -0.6816 0.2624 0.8076 0.086 Uiso 0.720(5) 1 calc PR A 1
H45F H -0.6055 0.3565 0.8461 0.086 Uiso 0.720(5) 1 calc PR A 1
C47 C -0.7278(8) 0.6242(7) 0.8848(6) 0.049(3) Uiso 0.720(5) 1 d PDU A 1
H47A H -0.6748 0.6660 0.9241 0.074 Uiso 0.720(5) 1 calc PR A 1
H47B H -0.8081 0.6309 0.8868 0.074 Uiso 0.720(5) 1 calc PR A 1
H47C H -0.7185 0.6380 0.8427 0.074 Uiso 0.720(5) 1 calc PR A 1
C48 C -0.5742(17) 0.5175(10) 0.8821(11) 0.066(4) Uani 0.720(5) 1 d PDU A 1
H48A H -0.5207 0.5600 0.9209 0.099 Uiso 0.720(5) 1 calc PR A 1
H48B H -0.5663 0.5306 0.8395 0.099 Uiso 0.720(5) 1 calc PR A 1
H48C H -0.5556 0.4554 0.8834 0.099 Uiso 0.720(5) 1 calc PR A 1
C40A C -0.776(3) 0.3679(13) 0.8152(16) 0.043(2) Uani 0.28 1 d PDU A 3
C41A C -0.643(2) 0.350(2) 0.8169(17) 0.053(2) Uani 0.28 1 d PDU A 3
H41C H -0.6331 0.2852 0.8131 0.064 Uiso 0.280(5) 1 calc PR A 3
H41D H -0.6244 0.3676 0.7775 0.064 Uiso 0.280(5) 1 calc PR A 3
C42A C -0.5607(19) 0.4045(15) 0.8818(12) 0.072(2) Uani 0.28 1 d PDU A 3
H42C H -0.4798 0.3944 0.8809 0.087 Uiso 0.280(5) 1 calc PR A 3
H42D H -0.5749 0.3835 0.9209 0.087 Uiso 0.280(5) 1 calc PR A 3
C43A C -0.576(5) 0.508(2) 0.891(3) 0.052(2) Uani 0.28 1 d PDU A 3
H43C H -0.5269 0.5407 0.9366 0.062 Uiso 0.280(5) 1 calc PR A 3
H43D H -0.5493 0.5308 0.8564 0.062 Uiso 0.280(5) 1 calc PR A 3
C44A C -0.704(3) 0.5302(17) 0.8855(14) 0.0411(16) Uani 0.28 1 d PDU A 3
C45A C -0.822(2) 0.325(2) 0.8641(14) 0.058(3) Uani 0.28 1 d PDU A 3
H45A H -0.7682 0.2825 0.8809 0.086 Uiso 0.280(5) 1 calc PR A 3
H45B H -0.8984 0.2926 0.8401 0.086 Uiso 0.280(5) 1 calc PR A 3
H45C H -0.8285 0.3725 0.9026 0.086 Uiso 0.280(5) 1 calc PR A 3
C46A C -0.849(3) 0.325(3) 0.7418(15) 0.061(3) Uani 0.28 1 d PDU A 3
H46D H -0.9289 0.3402 0.7382 0.092 Uiso 0.280(5) 1 d PR A 3
H46E H -0.8472 0.2592 0.7323 0.092 Uiso 0.280(5) 1 d PR A 3
H46F H -0.8195 0.3491 0.7088 0.092 Uiso 0.280(5) 1 d PR A 3
C47A C -0.697(2) 0.6258(18) 0.8739(15) 0.049(3) Uiso 0.28 1 d PDU A 3
H47D H -0.7667 0.6545 0.8802 0.074 Uiso 0.280(5) 1 calc PR A 3
H47E H -0.6920 0.6228 0.8274 0.074 Uiso 0.280(5) 1 calc PR A 3
H47F H -0.6280 0.6614 0.9066 0.074 Uiso 0.280(5) 1 calc PR A 3
C48A C -0.718(3) 0.536(2) 0.9568(19) 0.066(4) Uani 0.28 1 d PDU A 3
H48D H -0.6693 0.4939 0.9784 0.099 Uiso 0.280(5) 1 calc PR A 3
H48E H -0.7997 0.5194 0.9534 0.099 Uiso 0.280(5) 1 calc PR A 3
H48F H -0.6949 0.5977 0.9843 0.099 Uiso 0.280(5) 1 calc PR A 3
Zn2 Zn -1.32220(5) 0.94312(5) 0.67691(4) 0.0468(2) Uani 1 1 d . . .
Na2 Na -1.25776(17) 1.06945(15) 0.82095(11) 0.0517(7) Uani 1 1 d . A .
O2 O -1.2282(3) 0.9295(3) 0.76821(19) 0.0419(10) Uani 1 1 d . . .
C51 C -1.2779(5) 0.8383(4) 0.8390(3) 0.0413(15) Uani 1 1 d . . .
C52 C -1.2387(6) 0.8039(5) 0.8955(4) 0.067(2) Uani 1 1 d . . .
H52A H -1.1592 0.7932 0.9092 0.081 Uiso 1 1 calc R . .
C53 C -1.3126(7) 0.7843(5) 0.9334(4) 0.084(2) Uani 1 1 d . . .
H53A H -1.2838 0.7589 0.9717 0.100 Uiso 1 1 calc R . .
C54 C -1.4230(7) 0.8013(5) 0.9160(4) 0.078(2) Uani 1 1 d . . .
H54A H -1.4727 0.7882 0.9422 0.093 Uiso 1 1 calc R . .
C55 C -1.4677(6) 0.8381(5) 0.8597(4) 0.079(2) Uani 1 1 d . . .
H55A H -1.5468 0.8502 0.8474 0.094 Uiso 1 1 calc R . .
C56 C -1.3938(5) 0.8562(4) 0.8228(3) 0.0574(19) Uani 1 1 d . . .
H56A H -1.4229 0.8818 0.7848 0.069 Uiso 1 1 calc R . .
C57 C -1.1996(4) 0.8611(4) 0.7979(3) 0.0383(15) Uani 1 1 d . . .
C58 C -1.1063(4) 0.8127(4) 0.7936(3) 0.0400(15) Uani 1 1 d . . .
H58 H -1.0933 0.7655 0.8174 0.048 Uiso 1 1 calc R . .
C59 C -1.0237(4) 0.8294(3) 0.7539(3) 0.0378(15) Uani 1 1 d . . .
H59 H -1.0698 0.8485 0.7127 0.045 Uiso 1 1 calc R . .
C60 C -0.9275(5) 0.9039(5) 0.7915(4) 0.0495(18) Uani 1 1 d . . .
C61 C -0.9014(5) 0.9726(5) 0.7609(4) 0.061(2) Uani 1 1 d . . .
H61A H -0.9456 0.9723 0.7159 0.073 Uiso 1 1 calc R . .
C62 C -0.8135(7) 1.0404(5) 0.7942(5) 0.087(3) Uani 1 1 d . . .
H62A H -0.7980 1.0867 0.7726 0.105 Uiso 1 1 calc R . .
C63 C -0.7492(7) 1.0404(6) 0.8580(6) 0.088(3) Uani 1 1 d . . .
H63A H -0.6903 1.0883 0.8816 0.106 Uiso 1 1 calc R . .
C64 C -0.7670(6) 0.9733(6) 0.8893(4) 0.089(3) Uani 1 1 d . . .
H64A H -0.7196 0.9730 0.9334 0.107 Uiso 1 1 calc R . .
C65 C -0.8605(6) 0.9021(5) 0.8533(4) 0.072(2) Uani 1 1 d . . .
H65A H -0.8740 0.8542 0.8739 0.086 Uiso 1 1 calc R . .
C70 C -1.3630(4) 0.8354(4) 0.5991(3) 0.0458(16) Uani 1 1 d . . .
C71 C -1.4634(5) 0.8486(4) 0.5417(3) 0.074(2) Uani 1 1 d . . .
H71A H -1.4785 0.7951 0.5037 0.111 Uiso 1 1 calc R . .
H71B H -1.4438 0.9021 0.5262 0.111 Uiso 1 1 calc R . .
H71C H -1.5329 0.8572 0.5579 0.111 Uiso 1 1 calc R . .
C72 C -1.2596(5) 0.8198(4) 0.5699(3) 0.072(2) Uani 1 1 d . . .
H72A H -1.2799 0.7677 0.5307 0.109 Uiso 1 1 calc R . .
H72B H -1.1934 0.8078 0.6048 0.109 Uiso 1 1 calc R . .
H72C H -1.2390 0.8738 0.5553 0.109 Uiso 1 1 calc R . .
C73 C -1.3933(5) 0.7501(4) 0.6218(3) 0.0617(19) Uani 1 1 d . . .
H73A H -1.4128 0.6982 0.5825 0.093 Uiso 1 1 calc R . .
H73B H -1.4600 0.7591 0.6407 0.093 Uiso 1 1 calc R . .
H73C H -1.3265 0.7387 0.6567 0.093 Uiso 1 1 calc R . .
N4 N -1.0940(4) 1.1293(4) 0.9190(3) 0.0562(14) Uani 1 1 d DU . .
C82 C -1.0127(9) 1.0570(7) 0.9206(6) 0.068(3) Uani 0.720(5) 1 d PDU A 1
H82A H -0.9788 1.0516 0.8822 0.102 Uiso 0.720(5) 1 calc PR A 1
H82B H -1.0552 0.9992 0.9172 0.102 Uiso 0.720(5) 1 calc PR A 1
H82C H -0.9507 1.0726 0.9635 0.102 Uiso 0.720(5) 1 calc PR A 1
C83 C -1.0325(11) 1.2112(6) 0.9159(8) 0.069(3) Uani 0.720(5) 1 d PDU A 1
H83A H -1.0816 1.2613 0.9202 0.104 Uiso 0.720(5) 1 calc PR A 1
H83B H -1.0136 1.2021 0.8722 0.104 Uiso 0.720(5) 1 calc PR A 1
H83C H -0.9607 1.2254 0.9532 0.104 Uiso 0.720(5) 1 calc PR A 1
C80 C -1.1313(7) 1.1403(8) 0.9808(5) 0.074(3) Uani 0.720(5) 1 d PDU A 1
H80A H -1.0694 1.1771 1.0195 0.089 Uiso 0.720(5) 1 calc PR A 1
H80B H -1.1426 1.0801 0.9904 0.089 Uiso 0.720(5) 1 calc PR A 1
C81 C -1.2429(7) 1.1855(7) 0.9758(5) 0.078(3) Uani 0.720(5) 1 d PDU A 1
H81A H -1.2626 1.1910 1.0196 0.094 Uiso 0.720(5) 1 calc PR A 1
H81B H -1.2280 1.2477 0.9705 0.094 Uiso 0.720(5) 1 calc PR A 1
C84 C -1.4279(7) 1.2070(7) 0.9143(6) 0.065(3) Uani 0.720(5) 1 d PDU A 1
H84A H -1.4484 1.2265 0.9573 0.098 Uiso 0.720(5) 1 calc PR A 1
H84B H -1.4977 1.1795 0.8779 0.098 Uiso 0.720(5) 1 calc PR A 1
H84C H -1.3951 1.2596 0.9028 0.098 Uiso 0.720(5) 1 calc PR A 1
C85 C -1.3997(8) 1.0594(7) 0.9362(6) 0.078(3) Uani 0.720(5) 1 d PDU A 1
H85A H -1.4274 1.0786 0.9768 0.118 Uiso 0.720(5) 1 calc PR A 1
H85B H -1.3423 1.0156 0.9442 0.118 Uiso 0.720(5) 1 calc PR A 1
H85C H -1.4653 1.0313 0.8971 0.118 Uiso 0.720(5) 1 calc PR A 1
N5 N -1.3435(4) 1.1417(4) 0.9213(3) 0.0806(18) Uani 1 1 d DU . .
C80A C -1.145(2) 1.1927(15) 0.9674(13) 0.074(3) Uani 0.28 1 d PDU A 2
H80C H -1.1777 1.2425 0.9469 0.089 Uiso 0.280(5) 1 calc PR A 2
H80D H -1.0847 1.2192 1.0105 0.089 Uiso 0.280(5) 1 calc PR A 2
C81A C -1.2410(16) 1.1352(18) 0.9806(12) 0.078(3) Uani 0.28 1 d PDU A 2
H81C H -1.2223 1.0719 0.9787 0.094 Uiso 0.280(5) 1 calc PR A 2
H81D H -1.2555 1.1613 1.0251 0.094 Uiso 0.280(5) 1 calc PR A 2
C82A C -1.056(3) 1.0490(17) 0.9418(16) 0.068(3) Uani 0.28 1 d PDU A 2
H82D H -1.0227 1.0117 0.9085 0.102 Uiso 0.280(5) 1 calc PR A 2
H82E H -1.1229 1.0143 0.9465 0.102 Uiso 0.280(5) 1 calc PR A 2
H82F H -0.9977 1.0667 0.9860 0.102 Uiso 0.280(5) 1 calc PR A 2
C83A C -1.000(3) 1.1801(18) 0.904(2) 0.069(3) Uani 0.28 1 d PDU A 2
H83D H -0.9931 1.2437 0.9286 0.104 Uiso 0.280(5) 1 calc PR A 2
H83E H -1.0189 1.1764 0.8550 0.104 Uiso 0.280(5) 1 calc PR A 2
H83F H -0.9268 1.1540 0.9188 0.104 Uiso 0.280(5) 1 calc PR A 2
C84A C -1.376(2) 1.2314(15) 0.9131(19) 0.065(3) Uani 0.28 1 d PDU A 2
H84D H -1.4339 1.2256 0.8693 0.098 Uiso 0.280(5) 1 calc PR A 2
H84E H -1.3067 1.2689 0.9142 0.098 Uiso 0.280(5) 1 calc PR A 2
H84F H -1.4079 1.2600 0.9502 0.098 Uiso 0.280(5) 1 calc PR A 2
C85A C -1.4503(17) 1.0799(19) 0.9161(17) 0.078(3) Uani 0.28 1 d PDU A 2
H85D H -1.5201 1.1120 0.9055 0.118 Uiso 0.280(5) 1 calc PR A 2
H85E H -1.4424 1.0628 0.9596 0.118 Uiso 0.280(5) 1 calc PR A 2
H85F H -1.4569 1.0254 0.8799 0.118 Uiso 0.280(5) 1 calc PR A 2

loop_
_atom_site_aniso_label
_atom_site_aniso_U_11
_atom_site_aniso_U_22
_atom_site_aniso_U_33
_atom_site_aniso_U_23
_atom_site_aniso_U_13
_atom_site_aniso_U_12
Zn1 0.0340(4) 0.0255(4) 0.0257(4) 0.0076(3) 0.0071(3) 0.0062(3)
Na1 0.0335(11) 0.0386(14) 0.0329(13) 0.0080(11) 0.0105(10) 0.0115(10)
O1 0.0302(19) 0.034(2) 0.025(2) 0.0121(18) 0.0083(17) 0.0103(17)
C1 0.034(4) 0.024(3) 0.048(4) -0.004(3) 0.011(3) 0.004(3)
C2 0.047(4) 0.055(5) 0.058(5) 0.006(4) 0.024(4) 0.008(3)
C3 0.057(5) 0.098(6) 0.068(5) 0.021(5) 0.032(4) 0.014(4)
C4 0.078(6) 0.064(6) 0.103(7) 0.015(5) 0.061(5) 0.006(4)
C5 0.047(4) 0.051(5) 0.097(6) 0.003(5) 0.027(5) 0.000(3)
C6 0.046(4) 0.044(4) 0.065(5) 0.011(4) 0.018(4) 0.010(3)
C7 0.036(3) 0.028(4) 0.035(4) 0.014(3) 0.007(3) 0.012(3)
C8 0.026(3) 0.034(4) 0.027(3) 0.006(3) 0.003(3) 0.005(3)
C9 0.035(3) 0.030(4) 0.025(3) 0.006(3) 0.020(3) 0.007(3)
C10 0.038(3) 0.036(4) 0.013(3) 0.007(3) 0.012(3) -0.001(3)
C11 0.043(4) 0.042(4) 0.037(4) 0.009(3) 0.011(3) 0.004(3)
C12 0.038(4) 0.065(5) 0.043(4) 0.017(4) 0.009(3) -0.007(4)
C13 0.065(5) 0.054(5) 0.050(5) 0.000(4) 0.020(4) -0.029(4)
C14 0.083(5) 0.032(4) 0.055(5) 0.002(4) 0.027(4) -0.014(4)
C15 0.062(4) 0.033(4) 0.042(4) 0.009(3) 0.021(3) 0.000(3)
C20 0.046(3) 0.031(4) 0.025(3) 0.012(3) 0.012(3) 0.007(3)
C21 0.072(4) 0.079(6) 0.074(5) 0.043(5) 0.044(4) 0.026(4)
C22 0.069(4) 0.077(5) 0.044(4) 0.003(4) 0.016(4) 0.025(4)
C23 0.042(3) 0.094(6) 0.042(4) 0.022(4) 0.020(3) 0.010(3)
N1 0.047(3) 0.038(3) 0.039(3) 0.005(3) 0.018(2) 0.012(3)
C32 0.044(3) 0.065(5) 0.043(4) 0.007(4) 0.009(3) 0.002(3)
C33 0.072(4) 0.057(5) 0.065(5) -0.007(4) 0.024(4) 0.008(4)
C30 0.054(4) 0.052(5) 0.043(4) 0.011(4) 0.027(3) 0.024(3)
C31 0.043(4) 0.053(5) 0.074(5) 0.030(4) 0.030(4) 0.018(3)
N2 0.039(3) 0.046(4) 0.049(4) 0.021(3) 0.020(3) 0.009(3)
C34 0.058(4) 0.069(5) 0.057(5) 0.034(4) 0.026(3) 0.021(4)
C35 0.058(4) 0.052(5) 0.074(5) 0.023(4) 0.016(4) -0.001(4)
N6 0.055(3) 0.032(3) 0.063(4) 0.016(3) 0.028(3) 0.014(2)
C90 0.062(4) 0.041(4) 0.055(5) 0.020(4) 0.027(4) 0.013(3)
C91 0.099(5) 0.044(5) 0.079(6) 0.025(4) 0.038(4) 0.018(4)
C92 0.115(6) 0.058(5) 0.113(7) 0.042(5) 0.056(5) 0.039(5)
C93 0.087(5) 0.075(6) 0.092(6) 0.035(5) 0.043(5) 0.030(4)
C94 0.058(4) 0.059(5) 0.082(6) 0.027(5) 0.023(4) 0.029(4)
C95 0.063(4) 0.039(4) 0.094(6) 0.019(4) 0.036(4) 0.000(3)
C96 0.093(5) 0.068(5) 0.066(5) 0.030(4) 0.036(4) 0.010(4)
C97 0.052(4) 0.086(6) 0.107(6) 0.040(5) 0.035(4) 0.020(4)
C98 0.063(4) 0.143(8) 0.080(6) 0.048(6) 0.008(4) 0.040(5)
N3 0.034(2) 0.031(3) 0.026(3) 0.011(2) -0.001(2) 0.001(2)
C40 0.040(3) 0.040(4) 0.056(5) 0.021(3) 0.014(3) 0.006(3)
C41 0.054(5) 0.048(5) 0.074(5) 0.034(5) 0.026(4) 0.015(4)
C42 0.071(5) 0.086(6) 0.065(5) 0.039(5) 0.011(4) 0.017(4)
C43 0.050(5) 0.071(6) 0.029(5) 0.011(5) -0.001(4) 0.013(5)
C44 0.037(3) 0.048(4) 0.035(3) 0.012(3) 0.002(3) 0.006(3)
C45 0.073(6) 0.019(4) 0.080(7) 0.019(6) -0.006(5) 0.005(5)
C46 0.057(6) 0.048(8) 0.089(7) 0.035(6) 0.039(5) 0.022(5)
C48 0.035(5) 0.103(8) 0.042(7) 0.001(6) -0.003(5) -0.020(5)
C40A 0.040(3) 0.040(4) 0.056(5) 0.021(3) 0.014(3) 0.006(3)
C41A 0.054(5) 0.048(5) 0.074(5) 0.034(5) 0.026(4) 0.015(4)
C42A 0.071(5) 0.086(6) 0.065(5) 0.039(5) 0.011(4) 0.017(4)
C43A 0.050(5) 0.071(6) 0.029(5) 0.011(5) -0.001(4) 0.013(5)
C44A 0.037(3) 0.048(4) 0.035(3) 0.012(3) 0.002(3) 0.006(3)
C45A 0.057(6) 0.048(8) 0.089(7) 0.035(6) 0.039(5) 0.022(5)
C46A 0.073(6) 0.019(4) 0.080(7) 0.019(6) -0.006(5) 0.005(5)
C48A 0.035(5) 0.103(8) 0.042(7) 0.001(6) -0.003(5) -0.020(5)
Zn2 0.0468(4) 0.0459(5) 0.0483(5) 0.0123(4) 0.0126(4) 0.0048(4)
Na2 0.0584(14) 0.0417(16) 0.0541(16) 0.0063(13) 0.0169(12) 0.0101(11)
O2 0.043(2) 0.035(3) 0.047(3) 0.013(2) 0.0075(19) 0.0109(19)
C51 0.057(4) 0.034(4) 0.028(4) 0.002(3) 0.009(3) 0.006(3)
C52 0.073(5) 0.087(6) 0.060(5) 0.031(5) 0.035(4) 0.039(4)
C53 0.099(6) 0.107(7) 0.073(6) 0.041(5) 0.053(5) 0.038(5)
C54 0.082(6) 0.087(6) 0.070(6) 0.002(5) 0.049(5) -0.013(5)
C55 0.057(5) 0.107(7) 0.074(6) 0.000(5) 0.038(5) 0.004(4)
C56 0.044(4) 0.066(5) 0.058(5) 0.011(4) 0.009(4) 0.001(3)
C57 0.038(3) 0.038(4) 0.036(4) 0.007(3) 0.006(3) -0.001(3)
C58 0.045(3) 0.034(4) 0.043(4) 0.009(3) 0.014(3) 0.002(3)
C59 0.035(3) 0.033(4) 0.040(4) 0.002(3) 0.007(3) 0.001(3)
C60 0.040(4) 0.049(5) 0.058(5) 0.011(4) 0.011(4) 0.015(4)
C61 0.050(4) 0.039(5) 0.091(6) 0.006(5) 0.024(4) -0.004(4)
C62 0.066(5) 0.070(7) 0.130(9) 0.015(6) 0.042(5) 0.002(5)
C63 0.066(5) 0.071(7) 0.114(9) 0.004(6) 0.018(6) -0.009(5)
C64 0.074(6) 0.090(7) 0.096(7) 0.012(6) 0.017(5) 0.008(5)
C65 0.058(4) 0.062(5) 0.083(6) 0.004(5) 0.009(4) -0.002(4)
C70 0.038(3) 0.045(4) 0.055(4) 0.020(4) 0.008(3) -0.003(3)
C71 0.068(4) 0.073(5) 0.070(5) 0.018(4) 0.000(4) -0.009(4)
C72 0.069(4) 0.075(5) 0.062(5) -0.005(4) 0.016(4) 0.000(4)
C73 0.067(4) 0.047(5) 0.070(5) 0.013(4) 0.016(4) 0.001(3)
N4 0.054(3) 0.057(4) 0.056(3) 0.007(3) 0.018(3) 0.003(2)
C82 0.077(9) 0.067(6) 0.065(8) 0.023(5) 0.021(5) 0.011(5)
C83 0.081(8) 0.048(7) 0.072(7) -0.002(7) 0.023(5) -0.009(5)
C80 0.066(4) 0.092(7) 0.058(5) 0.009(5) 0.012(4) 0.018(4)
C81 0.071(4) 0.086(7) 0.059(5) -0.021(5) 0.017(3) 0.022(4)
C84 0.057(7) 0.095(6) 0.057(5) 0.012(5) 0.042(6) 0.021(5)
C85 0.074(6) 0.089(7) 0.056(8) 0.007(6) -0.005(6) 0.029(5)
N5 0.060(3) 0.097(5) 0.067(4) -0.018(4) 0.013(3) 0.018(3)
C80A 0.066(4) 0.092(7) 0.058(5) 0.009(5) 0.012(4) 0.018(4)
C81A 0.071(4) 0.086(7) 0.059(5) -0.021(5) 0.017(3) 0.022(4)
C82A 0.077(9) 0.067(6) 0.065(8) 0.023(5) 0.021(5) 0.011(5)
C83A 0.081(8) 0.048(7) 0.072(7) -0.002(7) 0.023(5) -0.009(5)
C84A 0.057(7) 0.095(6) 0.057(5) 0.012(5) 0.042(6) 0.021(5)
C85A 0.074(6) 0.089(7) 0.056(8) 0.007(6) -0.005(6) 0.029(5)

loop_
_atom_type_symbol
_atom_type_description
_atom_type_scat_dispersion_real
_atom_type_scat_dispersion_imag
_atom_type_scat_source
C C 0.0033 0.0016 'International Tables Vol C Tables 4.2.6.8 and 6.1.1.4'
H H 0.0000 0.0000 'International Tables Vol C Tables 4.2.6.8 and 6.1.1.4'
N N 0.0061 0.0033 'International Tables Vol C Tables 4.2.6.8 and 6.1.1.4'
O O 0.0106 0.0060 'International Tables Vol C Tables 4.2.6.8 and 6.1.1.4'
Na Na 0.0362 0.0249 'International Tables Vol C Tables 4.2.6.8 and 6.1.1.4'
Zn Zn 0.2839 1.4301 'International Tables Vol C Tables 4.2.6.8 and 6.1.1.4'

loop_
_geom_angle_atom_site_label_1
_geom_angle_atom_site_label_2
_geom_angle_atom_site_label_3
_geom_angle
N3 Zn1 O1 97.48(15)
N3 Zn1 C20 141.7(2)
O1 Zn1 C20 120.58(18)
N3 Zn1 Na1 52.07(12)
O1 Zn1 Na1 45.45(9)
C20 Zn1 Na1 165.92(16)
O1 Na1 N3 77.72(13)
O1 Na1 N1 104.70(14)
N3 Na1 N1 148.55(17)
O1 Na1 N2 153.70(16)
N3 Na1 N2 118.24(15)
N1 Na1 N2 73.12(15)
O1 Na1 C46A 86.2(6)
N3 Na1 C46A 50.3(6)
N1 Na1 C46A 98.3(6)
N2 Na1 C46A 120.1(6)
O1 Na1 Zn1 38.90(9)
N3 Na1 Zn1 38.84(9)
N1 Na1 Zn1 134.47(12)
N2 Na1 Zn1 152.35(13)
C46A Na1 Zn1 62.1(6)
O1 Na1 H46F 95.1
N3 Na1 H46F 64.6
N1 Na1 H46F 84.0
N2 Na1 H46F 110.4
C46A Na1 H46F 15.3
Zn1 Na1 H46F 76.4
C9 O1 Zn1 124.9(3)
C9 O1 Na1 138.6(3)
Zn1 O1 Na1 95.65(13)
C6 C1 C2 116.6(6)
C6 C1 C7 121.6(6)
C2 C1 C7 121.7(5)
C3 C2 C1 122.6(6)
C3 C2 H2A 118.7
C1 C2 H2A 118.7
C4 C3 C2 118.9(7)
C4 C3 H3A 120.5
C2 C3 H3A 120.5
C3 C4 C5 120.4(7)
C3 C4 H4A 119.8
C5 C4 H4A 119.8
C4 C5 C6 120.9(6)
C4 C5 H5A 119.5
C6 C5 H5A 119.5
C1 C6 C5 120.5(6)
C1 C6 H6A 119.7
C5 C6 H6A 119.7
C8 C7 C1 111.6(4)
C8 C7 C59 112.7(4)
C1 C7 C59 109.7(4)
C8 C7 H7 107.6
C1 C7 H7 107.6
C59 C7 H7 107.6
C9 C8 C7 124.2(5)
C9 C8 H8 117.9
C7 C8 H8 117.9
C8 C9 O1 123.6(5)
C8 C9 C10 121.2(5)
O1 C9 C10 115.1(5)
C15 C10 C11 115.8(5)
C15 C10 C9 120.1(5)
C11 C10 C9 123.9(5)
C12 C11 C10 121.6(5)
C12 C11 H11A 119.2
C10 C11 H11A 119.2
C13 C12 C11 120.5(6)
C13 C12 H12A 119.8
C11 C12 H12A 119.8
C12 C13 C14 119.6(6)
C12 C13 H13A 120.2
C14 C13 H13A 120.2
C15 C14 C13 118.9(6)
C15 C14 H14A 120.5
C13 C14 H14A 120.5
C14 C15 C10 123.5(6)
C14 C15 H15A 118.2
C10 C15 H15A 118.2
C21 C20 C22 105.7(5)
C21 C20 C23 109.1(5)
C22 C20 C23 107.2(4)
C21 C20 Zn1 112.8(4)
C22 C20 Zn1 109.1(4)
C23 C20 Zn1 112.6(3)
C20 C21 H21A 109.5
C20 C21 H21B 109.5
H21A C21 H21B 109.5
C20 C21 H21C 109.5
H21A C21 H21C 109.5
H21B C21 H21C 109.5
C20 C22 H22A 109.5
C20 C22 H22B 109.5
H22A C22 H22B 109.5
C20 C22 H22C 109.5
H22A C22 H22C 109.5
H22B C22 H22C 109.5
C20 C23 H23A 109.5
C20 C23 H23B 109.5
H23A C23 H23B 109.5
C20 C23 H23C 109.5
H23A C23 H23C 109.5
H23B C23 H23C 109.5
C33 N1 C32 107.1(4)
C33 N1 C30 109.1(4)
C32 N1 C30 110.0(4)
C33 N1 Na1 123.8(4)
C32 N1 Na1 97.6(3)
C30 N1 Na1 108.2(3)
N1 C32 H32A 109.5
N1 C32 H32B 109.5
H32A C32 H32B 109.5
N1 C32 H32C 109.5
H32A C32 H32C 109.5
H32B C32 H32C 109.5
N1 C33 H33A 109.5
N1 C33 H33B 109.5
H33A C33 H33B 109.5
N1 C33 H33C 109.5
H33A C33 H33C 109.5
H33B C33 H33C 109.5
N1 C30 C31 113.5(4)
N1 C30 H30A 108.9
C31 C30 H30A 108.9
N1 C30 H30B 108.9
C31 C30 H30B 108.9
H30A C30 H30B 107.7
N2 C31 C30 114.2(5)
N2 C31 H31A 108.7
C30 C31 H31A 108.7
N2 C31 H31B 108.7
C30 C31 H31B 108.7
H31A C31 H31B 107.6
C31 N2 C34 110.3(4)
C31 N2 C35 108.7(5)
C34 N2 C35 107.9(4)
C31 N2 Na1 102.2(3)
C34 N2 Na1 109.9(3)
C35 N2 Na1 117.6(3)
N2 C34 H34A 109.5
N2 C34 H34B 109.5
H34A C34 H34B 109.5
N2 C34 H34C 109.5
H34A C34 H34C 109.5
H34B C34 H34C 109.5
N2 C35 H35A 109.5
N2 C35 H35B 109.5
H35A C35 H35B 109.5
N2 C35 H35C 109.5
H35A C35 H35C 109.5
H35B C35 H35C 109.5
C94 N6 C90 116.3(5)
C94 N6 Zn2 117.1(4)
C90 N6 Zn2 111.9(3)
C94 N6 Na2 108.4(4)
C90 N6 Na2 110.8(3)
Zn2 N6 Na2 88.91(18)
N6 C90 C95 106.4(5)
N6 C90 C91 109.6(5)
C95 C90 C91 107.6(5)
N6 C90 C96 114.9(5)
C95 C90 C96 106.9(5)
C91 C90 C96 111.0(5)
C92 C91 C90 111.6(5)
C92 C91 H91A 109.3
C90 C91 H91A 109.3
C92 C91 H91B 109.3
C90 C91 H91B 109.3
H91A C91 H91B 108.0
C91 C92 C93 111.7(6)
C91 C92 H92A 109.3
C93 C92 H92A 109.3
C91 C92 H92B 109.3
C93 C92 H92B 109.3
H92A C92 H92B 108.0
C92 C93 C94 112.7(6)
C92 C93 H93A 109.1
C94 C93 H93A 109.1
C92 C93 H93B 109.1
C94 C93 H93B 109.1
H93A C93 H93B 107.8
N6 C94 C93 108.9(5)
N6 C94 C98 116.3(5)
C93 C94 C98 109.6(6)
N6 C94 C97 106.0(5)
C93 C94 C97 108.6(6)
C98 C94 C97 107.2(6)
C90 C95 H95A 109.5
C90 C95 H95B 109.5
H95A C95 H95B 109.5
C90 C95 H95C 109.5
H95A C95 H95C 109.5
H95B C95 H95C 109.5
C90 C96 H96A 109.5
C90 C96 H96B 109.5
H96A C96 H96B 109.5
C90 C96 H96C 109.5
H96A C96 H96C 109.5
H96B C96 H96C 109.5
C94 C97 H97A 108.8
C94 C97 H97B 109.3
H97A C97 H97B 109.5
C94 C97 H97C 110.4
H97A C97 H97C 109.5
H97B C97 H97C 109.5
C94 C98 H98A 109.5
C94 C98 H98B 109.5
H98A C98 H98B 109.5
C94 C98 H98C 109.5
H98A C98 H98C 109.5
H98B C98 H98C 109.5
C44A N3 C40A 120.7(18)
C44A N3 C44 2.2(19)
C40A N3 C44 118.6(14)
C44A N3 C40 116.8(13)
C40A N3 C40 9.5(15)
C44 N3 C40 114.8(7)
C44A N3 Zn1 109.6(18)
C40A N3 Zn1 116.2(14)
C44 N3 Zn1 111.6(7)
C40 N3 Zn1 112.4(5)
C44A N3 Na1 109.6(14)
C40A N3 Na1 106.7(12)
C44 N3 Na1 110.3(6)
C40 N3 Na1 116.0(5)
Zn1 N3 Na1 89.09(15)
N3 C40 C46 113.9(9)
N3 C40 C45 106.4(9)
C46 C40 C45 105.9(8)
N3 C40 C41 114.4(8)
C46 C40 C41 106.2(9)
C45 C40 C41 109.8(8)
C40 C41 C42 110.5(8)
C40 C41 H41A 109.6
C42 C41 H41A 109.6
C40 C41 H41B 109.6
C42 C41 H41B 109.6
H41A C41 H41B 108.1
C43 C42 C41 110.0(9)
C43 C42 H42A 109.7
C41 C42 H42A 109.7
C43 C42 H42B 109.7
C41 C42 H42B 109.7
H42A C42 H42B 108.2
C44 C43 C42 110.3(9)
C44 C43 H43A 109.6
C42 C43 H43A 109.6
C44 C43 H43B 109.6
C42 C43 H43B 109.6
H43A C43 H43B 108.1
N3 C44 C47 107.4(9)
N3 C44 C43 111.5(11)
C47 C44 C43 107.4(11)
N3 C44 C48 110.8(14)
C47 C44 C48 109.1(10)
C43 C44 C48 110.5(11)
C40 C45 H46D 129.0
H46A C45 H46D 44.7
H46B C45 H46D 65.0
H46C C45 H46D 120.3
C40 C45 H46E 106.3
H46A C45 H46E 70.8
H46B C45 H46E 141.4
H46C C45 H46E 43.0
H46D C45 H46E 102.5
N3 C40A C45A 113(2)
N3 C40A C46A 107(2)
C45A C40A C46A 109(2)
N3 C40A C41A 108(2)
C45A C40A C41A 114(2)
C46A C40A C41A 106(2)
C42A C41A C40A 111(2)
C42A C41A H41C 109.5
C40A C41A H41C 109.5
C42A C41A H41D 109.5
C40A C41A H41D 109.5
H41C C41A H41D 108.1
C41A C42A C43A 111(3)
C41A C42A H42C 109.4
C43A C42A H42C 109.4
C41A C42A H42D 109.4
C43A C42A H42D 109.4
H42C C42A H42D 108.0
C44A C43A C42A 113(3)
C44A C43A H43C 108.9
C42A C43A H43C 108.9
C44A C43A H43D 108.9
C42A C43A H43D 108.9
H43C C43A H43D 107.7
N3 C44A C47A 111(2)
N3 C44A C48A 119(3)
C47A C44A C48A 109(3)
N3 C44A C43A 111(4)
C47A C44A C43A 100(2)
C48A C44A C43A 105(3)
C40A C46A Na1 81.8(17)
C40A C46A H46D 107.7
Na1 C46A H46D 92.6
C40A C46A H46E 109.9
Na1 C46A H46E 149.4
H46D C46A H46E 109.5
C40A C46A H46F 110.8
Na1 C46A H46F 41.1
H46D C46A H46F 109.5
H46E C46A H46F 109.5
N6 Zn2 C70 143.1(2)
N6 Zn2 O2 97.67(17)
C70 Zn2 O2 119.1(2)
N6 Zn2 Na2 51.94(15)
C70 Zn2 Na2 163.89(19)
O2 Zn2 Na2 46.91(11)
O2 Na2 N4 109.75(17)
O2 Na2 N6 78.67(15)
N4 Na2 N6 141.4(2)
O2 Na2 N5 137.5(2)
N4 Na2 N5 73.27(17)
N6 Na2 N5 126.49(18)
O2 Na2 Zn2 40.38(10)
N4 Na2 Zn2 142.06(14)
N6 Na2 Zn2 39.15(11)
N5 Na2 Zn2 143.06(15)
O2 Na2 H97A 98.2
N4 Na2 H97A 144.9
N6 Na2 H97A 63.6
N5 Na2 H97A 71.8
Zn2 Na2 H97A 72.9
C57 O2 Zn2 136.2(3)
C57 O2 Na2 125.8(3)
Zn2 O2 Na2 92.71(16)
C52 C51 C56 116.8(6)
C52 C51 C57 122.6(5)
C56 C51 C57 120.5(6)
C51 C52 C53 121.7(6)
C51 C52 H52A 119.2
C53 C52 H52A 119.2
C54 C53 C52 119.8(7)
C54 C53 H53A 120.1
C52 C53 H53A 120.1
C53 C54 C55 121.3(7)
C53 C54 H54A 119.4
C55 C54 H54A 119.4
C56 C55 C54 118.0(6)
C56 C55 H55A 121.0
C54 C55 H55A 121.0
C55 C56 C51 122.4(7)
C55 C56 H56A 118.8
C51 C56 H56A 118.8
O2 C57 C58 124.9(5)
O2 C57 C51 115.3(5)
C58 C57 C51 119.8(6)
C57 C58 C59 124.0(5)
C57 C58 H58 118.0
C59 C58 H58 118.0
C58 C59 C60 114.5(5)
C58 C59 C7 111.5(4)
C60 C59 C7 109.4(4)
C58 C59 H59 107.0
C60 C59 H59 107.0
C7 C59 H59 107.0
C65 C60 C61 118.5(6)
C65 C60 C59 120.2(7)
C61 C60 C59 121.2(6)
C62 C61 C60 121.8(7)
C62 C61 H61A 119.1
C60 C61 H61A 119.1
C63 C62 C61 119.3(9)
C63 C62 H62A 120.4
C61 C62 H62A 120.4
C62 C63 C64 121.6(9)
C62 C63 H63A 119.2
C64 C63 H63A 119.2
C63 C64 C65 118.3(8)
C63 C64 H64A 120.8
C65 C64 H64A 120.8
C60 C65 C64 120.3(8)
C60 C65 H65A 119.9
C64 C65 H65A 119.9
C71 C70 C72 106.7(5)
C71 C70 C73 109.1(5)
C72 C70 C73 108.5(5)
C71 C70 Zn2 112.2(4)
C72 C70 Zn2 109.0(4)
C73 C70 Zn2 111.3(4)
C70 C71 H71A 109.5
C70 C71 H71B 109.5
H71A C71 H71B 109.5
C70 C71 H71C 109.5
H71A C71 H71C 109.5
H71B C71 H71C 109.5
C70 C72 H72A 109.5
C70 C72 H72B 109.5
H72A C72 H72B 109.5
C70 C72 H72C 109.5
H72A C72 H72C 109.5
H72B C72 H72C 109.5
C70 C73 H73A 109.5
C70 C73 H73B 109.5
H73A C73 H73B 109.5
C70 C73 H73C 109.5
H73A C73 H73C 109.5
H73B C73 H73C 109.5
C82A N4 C83 133.1(15)
C82A N4 C80 78.6(12)
C83 N4 C80 112.1(8)
C82A N4 C83A 112.4(19)
C83 N4 C83A 26.3(12)
C80 N4 C83A 130.3(17)
C82A N4 C82 31.1(10)
C83 N4 C82 108.3(7)
C80 N4 C82 106.6(6)
C83A N4 C82 83.7(13)
C82A N4 C80A 114.0(16)
C83 N4 C80A 84.1(10)
C80 N4 C80A 35.7(10)
C83A N4 C80A 109.0(15)
C82 N4 C80A 138.9(13)
C82A N4 Na2 102.8(15)
C83 N4 Na2 114.4(7)
C80 N4 Na2 109.6(5)
C83A N4 Na2 114.1(19)
C82 N4 Na2 105.4(5)
C80A N4 Na2 104.2(11)
N4 C82 H82A 109.5
N4 C82 H82B 109.5
N4 C82 H82C 109.5
N4 C83 H83A 109.5
N4 C83 H83B 109.5
N4 C83 H83C 109.5
N4 C80 C81 112.6(8)
N4 C80 H80A 109.1
C81 C80 H80A 109.1
N4 C80 H80B 109.1
C81 C80 H80B 109.1
H80A C80 H80B 107.8
N5 C81 C80 117.1(7)
N5 C81 H81A 108.0
C80 C81 H81A 108.0
N5 C81 H81B 108.0
C80 C81 H81B 108.0
H81A C81 H81B 107.3
N5 C84 H84A 109.5
N5 C84 H84B 109.5
N5 C84 H84C 109.5
N5 C85 H85A 109.5
N5 C85 H85B 109.5
N5 C85 H85C 109.5
C84 N5 C81 107.3(7)
C84 N5 C84A 29.0(10)
C81 N5 C84A 88.3(15)
C84 N5 C81A 131.6(13)
C81 N5 C81A 30.8(10)
C84A N5 C81A 118.5(18)
C84 N5 C85 107.9(6)
C81 N5 C85 113.0(8)
C84A N5 C85 136.6(11)
C81A N5 C85 85.4(10)
C84 N5 C85A 82.1(11)
C81 N5 C85A 135.1(14)
C84A N5 C85A 110.9(15)
C81A N5 C85A 112.4(14)
C85 N5 C85A 28.8(10)
C84 N5 Na2 121.7(5)
C81 N5 Na2 104.3(5)
C84A N5 Na2 107.9(13)
C81A N5 Na2 98.6(11)
C85 N5 Na2 102.9(5)
C85A N5 Na2 107.2(14)
N4 C80A C81A 106.0(18)
N4 C80A H80C 110.5
C81A C80A H80C 110.5
N4 C80A H80D 110.5
C81A C80A H80D 110.5
H80C C80A H80D 108.7
N5 C81A C80A 100.7(17)
N5 C81A H81C 111.6
C80A C81A H81C 111.6
N5 C81A H81D 111.6
C80A C81A H81D 111.6
H81C C81A H81D 109.4
N4 C82A H82D 109.5
N4 C82A H82E 109.5
H82D C82A H82E 109.5
N4 C82A H82F 109.5
H82D C82A H82F 109.5
H82E C82A H82F 109.5
N4 C83A H83D 109.5
N4 C83A H83E 109.5
H83D C83A H83E 109.5
N4 C83A H83F 109.5
H83D C83A H83F 109.5
H83E C83A H83F 109.5
N5 C84A H84D 109.5
N5 C84A H84E 109.5
H84D C84A H84E 109.5
N5 C84A H84F 109.5
H84D C84A H84F 109.5
H84E C84A H84F 109.5
N5 C85A H85D 109.5
N5 C85A H85E 109.5
H85D C85A H85E 109.5
N5 C85A H85F 109.5
H85D C85A H85F 109.5
H85E C85A H85F 109.5

loop_
_geom_bond_atom_site_label_1
_geom_bond_atom_site_label_2
_geom_bond_distance
Zn1 N3 1.983(4)
Zn1 O1 1.995(3)
Zn1 C20 2.011(5)
Zn1 Na1 3.1619(19)
Na1 O1 2.264(3)
Na1 N3 2.494(5)
Na1 N1 2.530(5)
Na1 N2 2.582(4)
Na1 C46A 3.09(4)
Na1 H46F 2.4338
O1 C9 1.339(5)
C1 C6 1.377(7)
C1 C2 1.398(7)
C1 C7 1.507(7)
C2 C3 1.372(8)
C2 H2A 0.9500
C3 C4 1.355(8)
C3 H3A 0.9500
C4 C5 1.358(9)
C4 H4A 0.9500
C5 C6 1.383(8)
C5 H5A 0.9500
C6 H6A 0.9500
C7 C8 1.493(6)
C7 C59 1.571(6)
C7 H7 1.0000
C8 C9 1.332(6)
C8 H8 0.9500
C9 C10 1.505(7)
C10 C15 1.381(7)
C10 C11 1.387(6)
C11 C12 1.382(7)
C11 H11A 0.9500
C12 C13 1.360(8)
C12 H12A 0.9500
C13 C14 1.383(8)
C13 H13A 0.9500
C14 C15 1.368(7)
C14 H14A 0.9500
C15 H15A 0.9500
C20 C21 1.489(7)
C20 C22 1.519(7)
C20 C23 1.522(6)
C21 H21A 0.9800
C21 H21B 0.9800
C21 H21C 0.9800
C22 H22A 0.9800
C22 H22B 0.9800
C22 H22C 0.9800
C23 H23A 0.9800
C23 H23B 0.9800
C23 H23C 0.9800
N1 C33 1.450(6)
N1 C32 1.457(6)
N1 C30 1.464(6)
C32 H32A 0.9800
C32 H32B 0.9800
C32 H32C 0.9800
C33 H33A 0.9800
C33 H33B 0.9800
C33 H33C 0.9800
C30 C31 1.502(7)
C30 H30A 0.9900
C30 H30B 0.9900
C31 N2 1.465(7)
C31 H31A 0.9900
C31 H31B 0.9900
N2 C34 1.467(6)
N2 C35 1.468(6)
C34 H34A 0.9800
C34 H34B 0.9800
C34 H34C 0.9800
C35 H35A 0.9800
C35 H35B 0.9800
C35 H35C 0.9800
N6 C94 1.480(7)
N6 C90 1.486(7)
N6 Zn2 1.951(4)
N6 Na2 2.433(5)
C90 C95 1.526(7)
C90 C91 1.542(8)
C90 C96 1.543(8)
C91 C92 1.506(8)
C91 H91A 0.9900
C91 H91B 0.9900
C92 C93 1.521(8)
C92 H92A 0.9900
C92 H92B 0.9900
C93 C94 1.527(8)
C93 H93A 0.9900
C93 H93B 0.9900
C94 C98 1.548(8)
C94 C97 1.564(8)
C95 H95A 0.9800
C95 H95B 0.9800
C95 H95C 0.9800
C96 H96A 0.9800
C96 H96B 0.9800
C96 H96C 0.9800
C97 H97A 0.9800
C97 H97B 0.9800
C97 H97C 0.9800
C98 H98A 0.9800
C98 H98B 0.9800
C98 H98C 0.9800
N3 C44A 1.479(19)
N3 C40A 1.482(18)
N3 C44 1.488(10)
N3 C40 1.491(9)
C40 C46 1.529(9)
C40 C45 1.531(8)
C40 C41 1.539(12)
C41 C42 1.583(10)
C41 H41A 0.9900
C41 H41B 0.9900
C42 C43 1.565(12)
C42 H42A 0.9900
C42 H42B 0.9900
C43 C44 1.542(10)
C43 H43A 0.9900
C43 H43B 0.9900
C44 C47 1.517(8)
C44 C48 1.545(8)
C45 H46A 0.9800
C45 H46B 0.9800
C45 H46C 0.9800
C45 H46D 0.8023
C45 H46E 1.2217
C46 H45D 0.9800
C46 H45E 0.9800
C46 H45F 0.9800
C47 H47A 0.9800
C47 H47B 0.9800
C47 H47C 0.9800
C48 H48A 0.9800
C48 H48B 0.9800
C48 H48C 0.9800
C40A C45A 1.526(10)
C40A C46A 1.541(18)
C40A C41A 1.61(3)
C41A C42A 1.502(19)
C41A H41C 0.9900
C41A H41D 0.9900
C42A C43A 1.57(2)
C42A H42C 0.9900
C42A H42D 0.9900
C43A C44A 1.550(18)
C43A H43C 0.9900
C43A H43D 0.9900
C44A C47A 1.526(10)
C44A C48A 1.529(10)
C45A H45A 0.9800
C45A H45B 0.9800
C45A H45C 0.9800
C46A H46D 0.9800
C46A H46E 0.9800
C46A H46F 0.9800
C47A H47D 0.9800
C47A H47E 0.9800
C47A H47F 0.9800
C48A H48D 0.9800
C48A H48E 0.9800
C48A H48F 0.9800
Zn2 C70 1.987(6)
Zn2 O2 2.004(4)
Zn2 Na2 3.089(2)
Na2 O2 2.259(4)
Na2 N4 2.421(5)
Na2 N5 2.620(6)
Na2 H97A 2.4641
O2 C57 1.331(6)
C51 C52 1.370(8)
C51 C56 1.391(7)
C51 C57 1.505(7)
C52 C53 1.396(8)
C52 H52A 0.9500
C53 C54 1.327(8)
C53 H53A 0.9500
C54 C55 1.397(9)
C54 H54A 0.9500
C55 C56 1.373(8)
C55 H55A 0.9500
C56 H56A 0.9500
C57 C58 1.368(7)
C58 C59 1.495(7)
C58 H58 0.9500
C59 C60 1.513(8)
C59 H59 1.0000
C60 C65 1.338(8)
C60 C61 1.402(8)
C61 C62 1.376(9)
C61 H61A 0.9500
C62 C63 1.356(10)
C62 H62A 0.9500
C63 C64 1.362(10)
C63 H63A 0.9500
C64 C65 1.457(9)
C64 H64A 0.9500
C65 H65A 0.9500
C70 C71 1.514(7)
C70 C72 1.521(7)
C70 C73 1.537(7)
C71 H71A 0.9800
C71 H71B 0.9800
C71 H71C 0.9800
C72 H72A 0.9800
C72 H72B 0.9800
C72 H72C 0.9800
C73 H73A 0.9800
C73 H73B 0.9800
C73 H73C 0.9800
N4 C82A 1.446(17)
N4 C83 1.447(9)
N4 C80 1.451(9)
N4 C83A 1.478(18)
N4 C82 1.492(9)
N4 C80A 1.502(16)
C82 H82A 0.9800
C82 H82B 0.9800
C82 H82C 0.9800
C83 H83A 0.9800
C83 H83B 0.9800
C83 H83C 0.9800
C80 C81 1.512(7)
C80 H80A 0.9900
C80 H80B 0.9900
C81 N5 1.449(9)
C81 H81A 0.9900
C81 H81B 0.9900
C84 N5 1.441(9)
C84 H84A 0.9800
C84 H84B 0.9800
C84 H84C 0.9800
C85 N5 1.527(10)
C85 H85A 0.9800
C85 H85B 0.9800
C85 H85C 0.9800
N5 C84A 1.460(17)
N5 C81A 1.522(17)
N5 C85A 1.528(18)
C80A C81A 1.539(10)
C80A H80C 0.9900
C80A H80D 0.9900
C81A H81C 0.9900
C81A H81D 0.9900
C82A H82D 0.9800
C82A H82E 0.9800
C82A H82F 0.9800
C83A H83D 0.9800
C83A H83E 0.9800
C83A H83F 0.9800
C84A H84D 0.9800
C84A H84E 0.9800
C84A H84F 0.9800
C85A H85D 0.9800
C85A H85E 0.9800
C85A H85F 0.9800

loop_
_geom_torsion_atom_site_label_1
_geom_torsion_atom_site_label_2
_geom_torsion_atom_site_label_3
_geom_torsion_atom_site_label_4
_geom_torsion
N3 Zn1 Na1 O1 -177.2(2)
C20 Zn1 Na1 O1 -8.0(7)
O1 Zn1 Na1 N3 177.2(2)
C20 Zn1 Na1 N3 169.2(7)
N3 Zn1 Na1 N1 133.4(2)
O1 Zn1 Na1 N1 -49.5(2)
C20 Zn1 Na1 N1 -57.4(7)
N3 Zn1 Na1 N2 -41.9(3)
O1 Zn1 Na1 N2 135.3(3)
C20 Zn1 Na1 N2 127.3(7)
N3 Zn1 Na1 C46A 60.3(6)
O1 Zn1 Na1 C46A -122.5(6)
C20 Zn1 Na1 C46A -130.5(9)
N3 Zn1 O1 C9 173.4(4)
C20 Zn1 O1 C9 -11.1(4)
Na1 Zn1 O1 C9 171.2(4)
N3 Zn1 O1 Na1 2.26(17)
C20 Zn1 O1 Na1 177.75(19)
N3 Na1 O1 C9 -170.8(5)
N1 Na1 O1 C9 -23.1(5)
N2 Na1 O1 C9 58.4(6)
C46A Na1 O1 C9 -120.7(7)
Zn1 Na1 O1 C9 -169.0(5)
N3 Na1 O1 Zn1 -1.82(13)
N1 Na1 O1 Zn1 145.90(15)
N2 Na1 O1 Zn1 -132.5(3)
C46A Na1 O1 Zn1 48.3(5)
C6 C1 C2 C3 -0.5(9)
C7 C1 C2 C3 176.1(5)
C1 C2 C3 C4 0.7(10)
C2 C3 C4 C5 -1.3(10)
C3 C4 C5 C6 1.7(11)
C2 C1 C6 C5 1.0(8)
C7 C1 C6 C5 -175.6(5)
C4 C5 C6 C1 -1.6(9)
C6 C1 C7 C8 -134.1(5)
C2 C1 C7 C8 49.5(7)
C6 C1 C7 C59 100.3(6)
C2 C1 C7 C59 -76.1(6)
C1 C7 C8 C9 91.0(6)
C59 C7 C8 C9 -145.1(5)
C7 C8 C9 O1 1.3(8)
C7 C8 C9 C10 -175.1(4)
Zn1 O1 C9 C8 106.6(5)
Na1 O1 C9 C8 -86.8(6)
Zn1 O1 C9 C10 -76.8(4)
Na1 O1 C9 C10 89.9(5)
C8 C9 C10 C15 156.4(5)
O1 C9 C10 C15 -20.3(7)
C8 C9 C10 C11 -20.1(7)
O1 C9 C10 C11 163.1(4)
C15 C10 C11 C12 -0.2(8)
C9 C10 C11 C12 176.5(5)
C10 C11 C12 C13 -0.8(9)
C11 C12 C13 C14 1.0(9)
C12 C13 C14 C15 -0.2(9)
C13 C14 C15 C10 -0.9(9)
C11 C10 C15 C14 1.1(8)
C9 C10 C15 C14 -175.8(5)
N3 Zn1 C20 C21 -42.1(6)
O1 Zn1 C20 C21 145.2(4)
Na1 Zn1 C20 C21 151.8(5)
N3 Zn1 C20 C22 75.1(5)
O1 Zn1 C20 C22 -97.7(4)
Na1 Zn1 C20 C22 -91.1(7)
N3 Zn1 C20 C23 -166.1(3)
O1 Zn1 C20 C23 21.1(5)
Na1 Zn1 C20 C23 27.7(9)
O1 Na1 N1 C33 -71.7(4)
N3 Na1 N1 C33 18.7(5)
N2 Na1 N1 C33 135.5(4)
C46A Na1 N1 C33 16.5(7)
Zn1 Na1 N1 C33 -42.2(5)
O1 Na1 N1 C32 44.7(3)
N3 Na1 N1 C32 135.2(3)
N2 Na1 N1 C32 -108.0(3)
C46A Na1 N1 C32 133.0(7)
Zn1 Na1 N1 C32 74.3(4)
O1 Na1 N1 C30 158.8(3)
N3 Na1 N1 C30 -110.8(4)
N2 Na1 N1 C30 6.0(3)
C46A Na1 N1 C30 -113.0(7)
Zn1 Na1 N1 C30 -171.6(3)
C33 N1 C30 C31 -172.6(5)
C32 N1 C30 C31 70.2(6)
Na1 N1 C30 C31 -35.3(5)
N1 C30 C31 N2 64.6(6)
C30 C31 N2 C34 65.2(6)
C30 C31 N2 C35 -176.7(4)
C30 C31 N2 Na1 -51.7(5)
O1 Na1 N2 C31 -66.6(5)
N3 Na1 N2 C31 170.6(3)
N1 Na1 N2 C31 22.5(3)
C46A Na1 N2 C31 112.4(7)
Zn1 Na1 N2 C31 -161.1(3)
O1 Na1 N2 C34 176.3(4)
N3 Na1 N2 C34 53.5(4)
N1 Na1 N2 C34 -94.6(4)
C46A Na1 N2 C34 -4.7(7)
Zn1 Na1 N2 C34 81.8(5)
O1 Na1 N2 C35 52.3(6)
N3 Na1 N2 C35 -70.5(4)
N1 Na1 N2 C35 141.4(4)
C46A Na1 N2 C35 -128.7(7)
Zn1 Na1 N2 C35 -42.2(6)
C94 N6 C90 C95 171.4(5)
Zn2 N6 C90 C95 -50.4(5)
Na2 N6 C90 C95 47.1(5)
C94 N6 C90 C91 55.3(7)
Zn2 N6 C90 C91 -166.4(4)
Na2 N6 C90 C91 -68.9(5)
C94 N6 C90 C96 -70.5(7)
Zn2 N6 C90 C96 67.7(5)
Na2 N6 C90 C96 165.2(4)
N6 C90 C91 C92 -52.6(7)
C95 C90 C91 C92 -168.0(6)
C96 C90 C91 C92 75.4(7)
C90 C91 C92 C93 53.5(8)
C91 C92 C93 C94 -54.2(8)
C90 N6 C94 C93 -55.1(7)
Zn2 N6 C94 C93 169.0(4)
Na2 N6 C94 C93 70.5(6)
C90 N6 C94 C98 69.3(7)
Zn2 N6 C94 C98 -66.7(7)
Na2 N6 C94 C98 -165.2(5)
C90 N6 C94 C97 -171.7(5)
Zn2 N6 C94 C97 52.3(6)
Na2 N6 C94 C97 -46.1(6)
C92 C93 C94 N6 52.7(8)
C92 C93 C94 C98 -75.5(7)
C92 C93 C94 C97 167.7(5)
O1 Zn1 N3 C44A 108.5(14)
C20 Zn1 N3 C44A -65.3(14)
Na1 Zn1 N3 C44A 110.5(14)
O1 Zn1 N3 C40A -110.3(13)
C20 Zn1 N3 C40A 76.0(14)
Na1 Zn1 N3 C40A -108.2(13)
O1 Zn1 N3 C44 109.5(6)
C20 Zn1 N3 C44 -64.3(7)
Na1 Zn1 N3 C44 111.5(6)
O1 Zn1 N3 C40 -119.9(6)
C20 Zn1 N3 C40 66.4(6)
Na1 Zn1 N3 C40 -117.8(6)
O1 Zn1 N3 Na1 -2.04(15)
C20 Zn1 N3 Na1 -175.8(3)
O1 Na1 N3 C44A -108.7(18)
N1 Na1 N3 C44A 153.1(18)
N2 Na1 N3 C44A 48.9(18)
C46A Na1 N3 C44A 156(2)
Zn1 Na1 N3 C44A -110.6(18)
O1 Na1 N3 C40A 119.0(14)
N1 Na1 N3 C40A 20.8(15)
N2 Na1 N3 C40A -83.4(14)
C46A Na1 N3 C40A 23.7(14)
Zn1 Na1 N3 C40A 117.2(14)
O1 Na1 N3 C44 -110.9(7)
N1 Na1 N3 C44 150.9(7)
N2 Na1 N3 C44 46.7(7)
C46A Na1 N3 C44 153.7(10)
Zn1 Na1 N3 C44 -112.8(7)
O1 Na1 N3 C40 116.4(6)
N1 Na1 N3 C40 18.2(7)
N2 Na1 N3 C40 -86.0(6)
C46A Na1 N3 C40 21.0(10)
Zn1 Na1 N3 C40 114.5(6)
O1 Na1 N3 Zn1 1.83(13)
N1 Na1 N3 Zn1 -96.3(3)
N2 Na1 N3 Zn1 159.42(16)
C46A Na1 N3 Zn1 -93.5(8)
C44A N3 C40 C46 -73(2)
C40A N3 C40 C46 43(10)
C44 N3 C40 C46 -72.0(13)
Zn1 N3 C40 C46 159.0(8)
Na1 N3 C40 C46 58.6(10)
C44A N3 C40 C45 171(2)
C40A N3 C40 C45 -73(10)
C44 N3 C40 C45 171.7(9)
Zn1 N3 C40 C45 42.7(8)
Na1 N3 C40 C45 -57.7(8)
C44A N3 C40 C41 49(2)
C40A N3 C40 C41 166(11)
C44 N3 C40 C41 50.4(13)
Zn1 N3 C40 C41 -78.6(9)
Na1 N3 C40 C41 -179.1(6)
N3 C40 C41 C42 -49.4(12)
C46 C40 C41 C42 77.1(9)
C45 C40 C41 C42 -168.9(8)
C40 C41 C42 C43 52.9(11)
C41 C42 C43 C44 -57.1(13)
C44A N3 C44 C47 -16(59)
C40A N3 C44 C47 179.5(16)
C40 N3 C44 C47 -170.7(9)
Zn1 N3 C44 C47 -41.3(12)
Na1 N3 C44 C47 56.1(12)
C44A N3 C44 C43 102(60)
C40A N3 C44 C43 -63.1(18)
C40 N3 C44 C43 -53.2(13)
Zn1 N3 C44 C43 76.1(10)
Na1 N3 C44 C43 173.5(8)
C44A N3 C44 C48 -135(60)
C40A N3 C44 C48 60.5(18)
C40 N3 C44 C48 70.3(13)
Zn1 N3 C44 C48 -160.3(8)
Na1 N3 C44 C48 -63.0(10)
C42 C43 C44 N3 56.7(14)
C42 C43 C44 C47 174.1(9)
C42 C43 C44 C48 -67.0(13)
C44A N3 C40A C45A 74(3)
C44 N3 C40A C45A 75(3)
C40 N3 C40A C45A 6(9)
Zn1 N3 C40A C45A -62(3)
Na1 N3 C40A C45A -160(2)
C44A N3 C40A C46A -166(3)
C44 N3 C40A C46A -165.4(17)
C40 N3 C40A C46A 125(12)
Zn1 N3 C40A C46A 57(2)
Na1 N3 C40A C46A -40(2)
C44A N3 C40A C41A -52(3)
C44 N3 C40A C41A -52(2)
C40 N3 C40A C41A -121(12)
Zn1 N3 C40A C41A 170.9(16)
Na1 N3 C40A C41A 73(2)
N3 C40A C41A C42A 55(3)
C45A C40A C41A C42A -72(3)
C46A C40A C41A C42A 169(3)
C40A C41A C42A C43A -57(3)
C41A C42A C43A C44A 53(4)
C40A N3 C44A C47A 159(2)
C44 N3 C44A C47A 144(62)
C40 N3 C44A C47A 169(2)
Zn1 N3 C44A C47A -62(3)
Na1 N3 C44A C47A 35(3)
C40A N3 C44A C48A -73(4)
C44 N3 C44A C48A -88(58)
C40 N3 C44A C48A -63(4)
Zn1 N3 C44A C48A 66(3)
Na1 N3 C44A C48A 163(2)
C40A N3 C44A C43A 48(3)
C44 N3 C44A C43A 33(58)
C40 N3 C44A C43A 58(3)
Zn1 N3 C44A C43A -172(2)
Na1 N3 C44A C43A -76(2)
C42A C43A C44A N3 -45(4)
C42A C43A C44A C47A -163(3)
C42A C43A C44A C48A 85(4)
N3 C40A C46A Na1 30.4(16)
C45A C40A C46A Na1 153(2)
C41A C40A C46A Na1 -84(2)
O1 Na1 C46A C40A -99.1(16)
N3 Na1 C46A C40A -21.9(14)
N1 Na1 C46A C40A 156.6(15)
N2 Na1 C46A C40A 81.3(17)
Zn1 Na1 C46A C40A -67.1(16)
C94 N6 Zn2 C70 61.7(6)
C90 N6 Zn2 C70 -76.1(5)
Na2 N6 Zn2 C70 171.8(3)
C94 N6 Zn2 O2 -121.4(4)
C90 N6 Zn2 O2 100.8(4)
Na2 N6 Zn2 O2 -11.26(16)
C94 N6 Zn2 Na2 -110.1(5)
C90 N6 Zn2 Na2 112.0(4)
C94 N6 Na2 O2 128.4(4)
C90 N6 Na2 O2 -102.9(3)
Zn2 N6 Na2 O2 10.08(15)
C94 N6 Na2 N4 -124.1(4)
C90 N6 Na2 N4 4.6(5)
Zn2 N6 Na2 N4 117.6(3)
C94 N6 Na2 N5 -13.5(5)
C90 N6 Na2 N5 115.2(4)
Zn2 N6 Na2 N5 -131.8(2)
C94 N6 Na2 Zn2 118.3(4)
C90 N6 Na2 Zn2 -113.0(4)
N6 Zn2 Na2 O2 -164.6(2)
C70 Zn2 Na2 O2 33.3(6)
N6 Zn2 Na2 N4 -115.9(3)
C70 Zn2 Na2 N4 82.0(6)
O2 Zn2 Na2 N4 48.7(3)
C70 Zn2 Na2 N6 -162.1(6)
O2 Zn2 Na2 N6 164.6(2)
N6 Zn2 Na2 N5 86.2(3)
C70 Zn2 Na2 N5 -75.9(6)
O2 Zn2 Na2 N5 -109.2(3)
N6 Zn2 O2 C57 165.9(5)
C70 Zn2 O2 C57 -16.2(5)
Na2 Zn2 O2 C57 153.7(5)
N6 Zn2 O2 Na2 12.16(18)
C70 Zn2 O2 Na2 -170.0(2)
N4 Na2 O2 C57 51.6(4)
N6 Na2 O2 C57 -167.7(4)
N5 Na2 O2 C57 -34.9(5)
Zn2 Na2 O2 C57 -157.8(4)
N4 Na2 O2 Zn2 -150.60(18)
N6 Na2 O2 Zn2 -9.83(14)
N5 Na2 O2 Zn2 122.9(2)
C56 C51 C52 C53 2.5(9)
C57 C51 C52 C53 179.1(6)
C51 C52 C53 C54 -1.8(11)
C52 C53 C54 C55 0.4(11)
C53 C54 C55 C56 0.1(11)
C54 C55 C56 C51 0.7(10)
C52 C51 C56 C55 -2.0(9)
C57 C51 C56 C55 -178.7(6)
Zn2 O2 C57 C58 86.7(6)
Na2 O2 C57 C58 -126.4(5)
Zn2 O2 C57 C51 -93.7(6)
Na2 O2 C57 C51 53.2(6)
C52 C51 C57 O2 -148.8(6)
C56 C51 C57 O2 27.7(7)
C52 C51 C57 C58 30.8(8)
C56 C51 C57 C58 -152.7(5)
O2 C57 C58 C59 -0.8(8)
C51 C57 C58 C59 179.6(5)
C57 C58 C59 C60 83.9(7)
C57 C58 C59 C7 -151.2(5)
C8 C7 C59 C58 53.4(6)
C1 C7 C59 C58 178.3(4)
C8 C7 C59 C60 -178.9(5)
C1 C7 C59 C60 -54.0(6)
C58 C59 C60 C65 53.2(7)
C7 C59 C60 C65 -72.8(7)
C58 C59 C60 C61 -131.1(6)
C7 C59 C60 C61 102.9(6)
C65 C60 C61 C62 -3.7(9)
C59 C60 C61 C62 -179.4(5)
C60 C61 C62 C63 0.8(10)
C61 C62 C63 C64 2.1(12)
C62 C63 C64 C65 -2.2(12)
C61 C60 C65 C64 3.5(9)
C59 C60 C65 C64 179.4(5)
C63 C64 C65 C60 -0.8(10)
N6 Zn2 C70 C71 -22.0(6)
O2 Zn2 C70 C71 161.5(4)
Na2 Zn2 C70 C71 134.2(5)
N6 Zn2 C70 C72 95.9(5)
O2 Zn2 C70 C72 -80.6(5)
Na2 Zn2 C70 C72 -107.8(6)
N6 Zn2 C70 C73 -144.5(4)
O2 Zn2 C70 C73 39.0(4)
Na2 Zn2 C70 C73 11.8(8)
O2 Na2 N4 C82A -32.4(11)
N6 Na2 N4 C82A -129.0(11)
N5 Na2 N4 C82A 102.8(11)
Zn2 Na2 N4 C82A -63.5(11)
O2 Na2 N4 C83 118.4(5)
N6 Na2 N4 C83 21.8(6)
N5 Na2 N4 C83 -106.4(5)
Zn2 Na2 N4 C83 87.3(5)
O2 Na2 N4 C80 -114.7(5)
N6 Na2 N4 C80 148.7(5)
N5 Na2 N4 C80 20.5(5)
Zn2 Na2 N4 C80 -145.8(5)
O2 Na2 N4 C83A 89.6(13)
N6 Na2 N4 C83A -7.0(13)
N5 Na2 N4 C83A -135.2(13)
Zn2 Na2 N4 C83A 58.4(13)
O2 Na2 N4 C82 -0.4(5)
N6 Na2 N4 C82 -97.0(5)
N5 Na2 N4 C82 134.8(5)
Zn2 Na2 N4 C82 -31.5(6)
O2 Na2 N4 C80A -151.6(11)
N6 Na2 N4 C80A 111.8(11)
N5 Na2 N4 C80A -16.4(11)
Zn2 Na2 N4 C80A 177.3(10)
C82A N4 C80 C81 -145.9(17)
C83 N4 C80 C81 81.9(11)
C83A N4 C80 C81 104(2)
C82 N4 C80 C81 -159.8(9)
C80A N4 C80 C81 41.0(17)
Na2 N4 C80 C81 -46.3(10)
N4 C80 C81 N5 58.1(14)
C80 C81 N5 C84 -164.3(9)
C80 C81 N5 C84A -142.1(15)
C80 C81 N5 C81A 49(2)
C80 C81 N5 C85 77.0(12)
C80 C81 N5 C85A 100(2)
C80 C81 N5 Na2 -34.0(11)
O2 Na2 N5 C84 -131.1(6)
N4 Na2 N5 C84 127.7(7)
N6 Na2 N5 C84 -14.7(7)
Zn2 Na2 N5 C84 -66.3(8)
O2 Na2 N5 C81 107.8(6)
N4 Na2 N5 C81 6.6(6)
N6 Na2 N5 C81 -135.8(6)
Zn2 Na2 N5 C81 172.6(5)
O2 Na2 N5 C84A -159.3(13)
N4 Na2 N5 C84A 99.5(14)
N6 Na2 N5 C84A -43.0(14)
Zn2 Na2 N5 C84A -94.5(14)
O2 Na2 N5 C81A 76.9(10)
N4 Na2 N5 C81A -24.3(10)
N6 Na2 N5 C81A -166.7(9)
Zn2 Na2 N5 C81A 141.7(9)
O2 Na2 N5 C85 -10.4(6)
N4 Na2 N5 C85 -111.6(5)
N6 Na2 N5 C85 106.0(5)
Zn2 Na2 N5 C85 54.5(6)
O2 Na2 N5 C85A -39.8(11)
N4 Na2 N5 C85A -141.0(11)
N6 Na2 N5 C85A 76.5(11)
Zn2 Na2 N5 C85A 25.0(12)
C82A N4 C80A C81A -53(3)
C83 N4 C80A C81A 171.6(19)
C80 N4 C80A C81A -46.0(12)
C83A N4 C80A C81A -180(2)
C82 N4 C80A C81A -77(2)
Na2 N4 C80A C81A 57.9(19)
C84 N5 C81A C80A -88(2)
C81 N5 C81A C80A -43.5(14)
C84A N5 C81A C80A -56(2)
C85 N5 C81A C80A 162.4(17)
C85A N5 C81A C80A 172.7(18)
Na2 N5 C81A C80A 60.0(16)
N4 C80A C81A N5 -87(2)
